data_4135163
loop_
_publ_author_name
'Yan, Yong'
'Carrington, Elliot J.'
'P\'etuya, R\'emi'
'Whitehead, George F. S.'
'Verma, Ajay'
'Hylton, Rebecca K.'
'Tang, Chiu C.'
'Berry, Neil G.'
'Darling, George R.'
'Dyer, Matthew S.'
'Antypov, Dmytro'
'Katsoulidis, Alexandros P.'
'Rosseinsky, Matthew J.'

_publ_section_title
;
 Amino Acid Residues Determine the Response of Flexible Metal-Organic
 Frameworks to Guests.
;
_journal_name_full 'Journal of the American Chemical Society'
_journal_paper_doi 10.1021/jacs.0c03853
_journal_year 2020
_chemical_absolute_configuration syn
_chemical_formula_moiety 'C7 H7 N3 O3 Zn, 0.36(C9 H12)'
_chemical_formula_sum 'C10.22 H11.29 N3 O3 Zn'
_chemical_formula_weight 289.53
_space_group_crystal_system trigonal
_space_group_IT_number 146
_space_group_name_Hall 'R 3'
_space_group_name_H-M_alt 'R 3 :H'
_atom_sites_solution_hydrogens geom
_atom_sites_solution_primary dual
_audit_creation_date 2019-07-01
_audit_creation_method
;
Olex2 1.2
(compiled 2018.05.29 svn.r3508 for OlexSys, GUI svn.r5506)
;
_cell_angle_alpha 90
_cell_angle_beta 90
_cell_angle_gamma 120
_cell_formula_units_Z 18
_cell_length_a 27.9529(9)
_cell_length_b 27.9529(9)
_cell_length_c 10.1479(3)
_cell_measurement_reflns_used 16764
_cell_measurement_temperature 100
_cell_measurement_theta_max 25.0000
_cell_measurement_theta_min 2.1390
_cell_volume 6866.9(4)
_computing_cell_refinement 'CrysAlisPro 1.171.40.45a (Rigaku OD, 2019)'
_computing_data_collection 'CrystalClear-SM Expert 2.0 r7 (Rigaku, 2011)'
_computing_data_reduction 'CrysAlisPro 1.171.40.45a (Rigaku OD, 2019)'
_computing_molecular_graphics 'Olex2 (Dolomanov et al., 2009)'
_computing_publication_material 'Olex2 (Dolomanov et al., 2009)'
_computing_structure_refinement 'ShelXL (Sheldrick, 2015)'
_computing_structure_solution 'ShelXT (Sheldrick, 2015)'
_diffrn_ambient_temperature 100
_diffrn_detector 'CCD plate'
_diffrn_detector_area_resol_mean 28.5714
_diffrn_detector_type 'Rigaku Saturn724+'
_diffrn_measured_fraction_theta_full 1.000
_diffrn_measured_fraction_theta_max 1.000
_diffrn_measurement_details
;
List of Runs (angles in degrees, time in seconds):

  # Type    Start    End  Width  t~exp~   \w     \q     \k     \f   Frames
--------------------------------------------------------------------------
  1  \w   -110.00  15.00   1.00    5.00    --  -20.00 -68.00   0.00  125
  2  \w   -110.00  15.00   1.00    5.00    --  -20.00 -68.00 120.00  125
  3  \w   -110.00  15.00   1.00    5.00    --  -20.00 -68.00 240.00  125
  4  \w   -110.00  15.00   1.00    5.00    --  -20.00 -30.00  90.00  125
  5  \w    -50.00  70.00   1.00    5.00    --  -20.00  68.00   0.00  120
  6  \w    -50.00  70.00   1.00    5.00    --  -20.00  68.00 120.00  120
  7  \w    -50.00  70.00   1.00    5.00    --  -20.00  68.00 240.00  120
  8  \w    -50.00  70.00   1.00    5.00    --  -20.00  30.00 -90.00  120
;
_diffrn_measurement_device 'AFC12 (Right): Kappa 3 circle'
_diffrn_measurement_device_type 'Rigaku Saturn724+ (2x2 bin mode)'
_diffrn_measurement_method 'profile data from \w-scans'
_diffrn_measurement_specimen_support 'Mitegen 50um'
_diffrn_orient_matrix_type 'CrysAlisPro convention (1999,Acta A55,543-557)'
_diffrn_orient_matrix_UB_11 -0.0256237000
_diffrn_orient_matrix_UB_12 -0.0017882000
_diffrn_orient_matrix_UB_13 -0.0151449000
_diffrn_orient_matrix_UB_21 0.0140150000
_diffrn_orient_matrix_UB_22 0.0284550000
_diffrn_orient_matrix_UB_23 -0.0167451000
_diffrn_orient_matrix_UB_31 0.0023251000
_diffrn_orient_matrix_UB_32 -0.0067940000
_diffrn_orient_matrix_UB_33 -0.0661047000
_diffrn_radiation_collimation 0.3
_diffrn_radiation_monochromator Confocal
_diffrn_radiation_probe x-ray
_diffrn_radiation_type MoK\a
_diffrn_radiation_wavelength 0.71073
_diffrn_reflns_av_R_equivalents 0.1240
_diffrn_reflns_av_unetI/netI 0.0616
_diffrn_reflns_Laue_measured_fraction_full 1.000
_diffrn_reflns_Laue_measured_fraction_max 1.000
_diffrn_reflns_limit_h_max 33
_diffrn_reflns_limit_h_min -33
_diffrn_reflns_limit_k_max 33
_diffrn_reflns_limit_k_min -33
_diffrn_reflns_limit_l_max 12
_diffrn_reflns_limit_l_min -12
_diffrn_reflns_number 46107
_diffrn_reflns_point_group_measured_fraction_full 1.000
_diffrn_reflns_point_group_measured_fraction_max 1.000
_diffrn_reflns_theta_full 25.023
_diffrn_reflns_theta_max 25.023
_diffrn_reflns_theta_min 2.176
_diffrn_source 'Rotating Anode'
_diffrn_source_current 24.0
_diffrn_source_power 1.2
_diffrn_source_target Mo
_diffrn_source_type 'Enhance (Mo) X-ray Source'
_diffrn_source_voltage 50.0
_exptl_absorpt_coefficient_mu 1.610
_exptl_absorpt_correction_T_max 1.00000
_exptl_absorpt_correction_T_min 0.85058
_exptl_absorpt_correction_type multi-scan
_exptl_absorpt_process_details
;
CrysAlisPro 1.171.40.45a (Rigaku Oxford Diffraction, 2019)
Empirical absorption correction using spherical harmonics,
 implemented in SCALE3 ABSPACK scaling algorithm.
;
_exptl_crystal_colour white
_exptl_crystal_colour_primary white
_exptl_crystal_density_diffrn 1.260
_exptl_crystal_description needle
_exptl_crystal_F_000 2657
_exptl_crystal_preparation 'Solvent Exchnage in Mesitylene'
_exptl_crystal_size_max 0.55
_exptl_crystal_size_mid 0.08
_exptl_crystal_size_min 0.08
_refine_diff_density_max 0.902
_refine_diff_density_min -0.455
_refine_diff_density_rms 0.124
_refine_ls_abs_structure_details
;
 Flack x determined using 2019 quotients [(I+)-(I-)]/[(I+)+(I-)]
 (Parsons, Flack and Wagner, Acta Cryst. B69 (2013) 249-259).
;
_refine_ls_abs_structure_Flack 0.016(10)
_refine_ls_extinction_method none
_refine_ls_goodness_of_fit_ref 1.108
_refine_ls_hydrogen_treatment constr
_refine_ls_matrix_type full
_refine_ls_number_parameters 283
_refine_ls_number_reflns 5394
_refine_ls_number_restraints 58
_refine_ls_restrained_S_all 1.105
_refine_ls_R_factor_all 0.0665
_refine_ls_R_factor_gt 0.0587
_refine_ls_shift/su_max 0.001
_refine_ls_shift/su_mean 0.000
_refine_ls_structure_factor_coef Fsqd
_refine_ls_weighting_details 'w=1/[\s^2^(Fo^2^)+(0.0969P)^2^+25.9649P] where P=(Fo^2^+2Fc^2^)/3'
_refine_ls_weighting_scheme calc
_refine_ls_wR_factor_gt 0.1632
_refine_ls_wR_factor_ref 0.1679
_reflns_Friedel_coverage 1.000
_reflns_Friedel_fraction_full 1.000
_reflns_Friedel_fraction_max 1.000
_reflns_number_gt 4850
_reflns_number_total 5394
_reflns_threshold_expression 'I > 2\s(I)'
_cod_data_source_file ZnAlaPyr_Mesitylene_100K.cif
_cod_data_source_block ZnAlaPyr_Mesitylene_100K
_cod_original_cell_volume 6866.9(5)
_cod_original_sg_symbol_H-M 'R 3'
_cod_database_code 4135163
_shelx_shelxl_version_number 2014/7
_chemical_oxdiff_formula ZnC7H7N3O5
_shelx_space_group_comment
;
The symmetry employed for this shelxl refinement is uniquely defined
by the following loop, which should always be used as a source of
symmetry information in preference to the above space-group names.
They are only intended as comments.
;
_shelx_estimated_absorpt_t_max 0.882
_shelx_estimated_absorpt_t_min 0.471
_reflns_odcompleteness_completeness 99.89
_reflns_odcompleteness_iscentric 1
_reflns_odcompleteness_theta 24.97
_olex2_refinement_description
;
1. Fixed Uiso
 At 1.2 times of:
  All C(H) groups, All N(H) groups
 At 1.5 times of:
  All C(H,H,H) groups
2. Restrained distances
 C23-C18
 1.5 with sigma of 0.02
 C21-C20
 1.5 with sigma of 0.02
 C19-C21 \\sim C21-C15
 with sigma of 0.02
3. Restrained planarity
 C23, C18, C16, C22, C20, C21
 with sigma of 0.1
4. Uiso/Uaniso restraints and constraints
C21 \\sim C20 \\sim C19 \\sim C18 \\sim C23 \\sim C17 \\sim C16 \\sim C15 \\sim
C22: within 2A with sigma of 0.02 and sigma for terminal atoms of 0.04
C8 \\sim C9 \\sim C10 \\sim N5 \\sim N4: within 2A with sigma of 0.01 and sigma
for terminal atoms of 0.02
Uanis(N4) \\sim Ueq, Uanis(N5) \\sim Ueq: with sigma of 0.1 and sigma for
terminal atoms of 0.2
5. Others
 Sof(C16)=Sof(C15)=Sof(H15)=Sof(C20)=Sof(C19)=Sof(H19)=Sof(C18)=Sof(C17)=
 Sof(H17)=Sof(C21)=Sof(H21A)=Sof(H21B)=Sof(H21C)=Sof(C22)=Sof(H22A)=Sof(H22B)=
 Sof(H22C)=Sof(C23)=Sof(H23A)=Sof(H23B)=Sof(H23C)=FVAR(1)
6.a Ternary CH refined with riding coordinates:
 C12(H12), C5(H5)
6.b Aromatic/amide H refined with riding coordinates:
 N6(H6), N3(H3), C8(H8), C1(H1), C2(H2), C10(H10), C15(H15), C19(H19), C17(H17)
6.c Fitted hexagon refined as free rotating group:
 C16(C15,C20,C19,C18,C17)
6.d Idealised Me refined as rotating group:
 C13(H13A,H13B,H13C), C6(H6A,H6B,H6C), C21(H21A,H21B,H21C), C22(H22A,H22B,
 H22C), C23(H23A,H23B,H23C)
;
_olex2_submission_special_instructions 'No special instructions were received'
_oxdiff_exptl_absorpt_empirical_details
;
Empirical correction (ABSPACK) includes:
- Absorption correction using spherical harmonics
- Frame scaling
;
_oxdiff_exptl_absorpt_empirical_full_max 3.774
_oxdiff_exptl_absorpt_empirical_full_min 0.429

loop_
_space_group_symop_operation_xyz
'x, y, z'
'-y, x-y, z'
'-x+y, -x, z'
'x+2/3, y+1/3, z+1/3'
'-y+2/3, x-y+1/3, z+1/3'
'-x+y+2/3, -x+1/3, z+1/3'
'x+1/3, y+2/3, z+2/3'
'-y+1/3, x-y+2/3, z+2/3'
'-x+y+1/3, -x+2/3, z+2/3'

loop_
_atom_site_label
_atom_site_type_symbol
_atom_site_fract_x
_atom_site_fract_y
_atom_site_fract_z
_atom_site_U_iso_or_equiv
_atom_site_adp_type
_atom_site_occupancy
_atom_site_site_symmetry_order
_atom_site_calc_flag
_atom_site_refinement_flags_posn
_atom_site_refinement_flags_adp
_atom_site_refinement_flags_occupancy
_atom_site_disorder_assembly
_atom_site_disorder_group
Zn1 Zn 0.97398(5) 0.64717(5) 0.70345(10) 0.0221(3) Uani 1 1 d . . . . .
Zn2 Zn 1.02073(5) 0.35875(5) 0.53292(9) 0.0229(3) Uani 1 1 d . . . . .
O5 O 1.0021(3) 0.7397(3) 0.5102(7) 0.0261(16) Uani 1 1 d . . . . .
O4 O 0.9483(3) 0.7005(3) 0.6857(7) 0.0258(16) Uani 1 1 d . . . . .
O2 O 0.9261(3) 0.3324(3) 0.3343(7) 0.0273(17) Uani 1 1 d . . . . .
O1 O 0.9671(3) 0.3840(3) 0.5133(7) 0.0304(18) Uani 1 1 d . . . . .
O3 O 0.9138(4) 0.4534(3) 0.2715(7) 0.0360(19) Uani 1 1 d . . . . .
N1 N 0.9561(4) 0.5978(4) 0.5514(8) 0.024(2) Uani 1 1 d . . . . .
N6 N 0.9066(4) 0.7711(4) 0.6477(8) 0.028(2) Uani 1 1 d . . . . .
H6 H 0.8957 0.7672 0.7304 0.033 Uiso 1 1 calc R . . . .
N5 N 0.7369(4) 0.7117(4) 0.7123(8) 0.0248(19) Uani 1 1 d . U . . .
O6 O 0.8828(3) 0.7658(4) 0.4323(7) 0.043(2) Uani 1 1 d . . . . .
N4 N 0.7200(4) 0.7001(4) 0.5841(8) 0.0267(19) Uani 1 1 d . U . . .
N3 N 0.8961(4) 0.4270(4) 0.4849(8) 0.031(2) Uani 1 1 d . . . . .
H3 H 0.8949 0.4373 0.5663 0.037 Uiso 1 1 calc R . . . .
C3 C 0.9329(4) 0.5222(5) 0.4324(10) 0.028(2) Uani 1 1 d . . . . .
N2 N 0.9707(4) 0.6137(4) 0.4229(8) 0.029(2) Uani 1 1 d . . . . .
C4 C 0.9134(4) 0.4649(4) 0.3906(9) 0.024(2) Uani 1 1 d . . . . .
C8 C 0.7658(4) 0.7169(5) 0.5122(9) 0.026(2) Uani 1 1 d . U . . .
H8 H 0.7665 0.7138 0.4190 0.032 Uiso 1 1 calc R . . . .
C7 C 0.9284(4) 0.3619(4) 0.4318(10) 0.023(2) Uani 1 1 d . . . . .
C12 C 0.9640(5) 0.7886(5) 0.6179(10) 0.030(2) Uani 1 1 d . . . . .
H12 H 0.9748 0.8103 0.5341 0.036 Uiso 1 1 calc R . . . .
C5 C 0.8784(5) 0.3679(5) 0.4602(11) 0.032(3) Uani 1 1 d . . . . .
H5 H 0.8640 0.3491 0.5468 0.039 Uiso 1 1 calc R . . . .
C1 C 0.9324(5) 0.5425(4) 0.5548(10) 0.026(2) Uani 1 1 d . . . . .
H1 H 0.9173 0.5205 0.6316 0.031 Uiso 1 1 calc R . . . .
C2 C 0.9579(4) 0.5691(4) 0.3532(10) 0.027(2) Uani 1 1 d . . . . .
H2 H 0.9649 0.5691 0.2616 0.033 Uiso 1 1 calc R . . . .
C9 C 0.8114(5) 0.7390(5) 0.5914(10) 0.028(2) Uani 1 1 d . U . . .
C14 C 0.9712(4) 0.7386(4) 0.6014(9) 0.023(2) Uani 1 1 d . . . . .
C13 C 1.0020(5) 0.8247(5) 0.7287(12) 0.034(3) Uani 1 1 d . . . . .
H13A H 0.9981 0.8574 0.7396 0.050 Uiso 1 1 calc GR . . . .
H13B H 1.0404 0.8362 0.7065 0.050 Uiso 1 1 calc GR . . . .
H13C H 0.9919 0.8035 0.8110 0.050 Uiso 1 1 calc GR . . . .
C11 C 0.8699(5) 0.7608(5) 0.5508(10) 0.032(3) Uani 1 1 d . . . . .
C10 C 0.7901(4) 0.7345(5) 0.7168(10) 0.027(2) Uani 1 1 d . U . . .
H10 H 0.8116 0.7465 0.7951 0.033 Uiso 1 1 calc R . . . .
C6 C 0.8291(6) 0.3388(7) 0.3638(18) 0.069(5) Uani 1 1 d . . . . .
H6A H 0.7983 0.3431 0.3954 0.104 Uiso 1 1 calc GR . . . .
H6B H 0.8174 0.2994 0.3588 0.104 Uiso 1 1 calc GR . . . .
H6C H 0.8404 0.3554 0.2761 0.104 Uiso 1 1 calc GR . . . .
C16 C 0.7876(8) 0.4959(7) 0.569(2) 0.090(8) Uiso 0.716(16) 1 d . U P A -1
C15 C 0.8029(8) 0.5251(8) 0.4514(18) 0.091(8) Uiso 0.716(16) 1 d DG U P A -1
H15 H 0.8050 0.5076 0.3730 0.109 Uiso 0.716(16) 1 calc R . P A -1
C20 C 0.8150(9) 0.5797(8) 0.4480(19) 0.115(10) Uiso 0.716(16) 1 d DG U P A -1
C19 C 0.8119(9) 0.6052(7) 0.563(2) 0.133(12) Uiso 0.716(16) 1 d DG U P A -1
H19 H 0.8202 0.6426 0.5603 0.159 Uiso 0.716(16) 1 calc R . P A -1
C18 C 0.7966(9) 0.5761(10) 0.6806(19) 0.139(12) Uiso 0.716(16) 1 d DG U P A -1
C17 C 0.7845(8) 0.5214(9) 0.6840(17) 0.103(9) Uiso 0.716(16) 1 d G U P A -1
H17 H 0.7740 0.5015 0.7646 0.124 Uiso 0.716(16) 1 calc R . P A -1
C21 C 0.8262(19) 0.6077(15) 0.320(3) 0.165(18) Uiso 0.716(16) 1 d D U P A -1
H21A H 0.8474 0.5962 0.2648 0.248 Uiso 0.716(16) 1 calc GR . P A -1
H21B H 0.8474 0.6478 0.3333 0.248 Uiso 0.716(16) 1 calc GR . P A -1
H21C H 0.7912 0.5978 0.2764 0.248 Uiso 0.716(16) 1 calc GR . P A -1
C22 C 0.7758(12) 0.4384(11) 0.575(3) 0.085(8) Uiso 0.716(16) 1 d . U P A -1
H22A H 0.7652 0.4217 0.4877 0.128 Uiso 0.716(16) 1 calc GR . P A -1
H22B H 0.7454 0.4175 0.6374 0.128 Uiso 0.716(16) 1 calc GR . P A -1
H22C H 0.8088 0.4378 0.6052 0.128 Uiso 0.716(16) 1 calc GR . P A -1
C23 C 0.7915(15) 0.598(2) 0.819(3) 0.171(19) Uiso 0.716(16) 1 d D U P A -1
H23A H 0.8285 0.6237 0.8530 0.257 Uiso 0.716(16) 1 calc GR . P A -1
H23B H 0.7725 0.5669 0.8800 0.257 Uiso 0.716(16) 1 calc GR . P A -1
H23C H 0.7704 0.6173 0.8105 0.257 Uiso 0.716(16) 1 calc GR . P A -1

loop_
_atom_site_aniso_label
_atom_site_aniso_U_11
_atom_site_aniso_U_22
_atom_site_aniso_U_33
_atom_site_aniso_U_23
_atom_site_aniso_U_13
_atom_site_aniso_U_12
Zn1 0.0304(7) 0.0271(7) 0.0102(6) -0.0005(5) -0.0014(5) 0.0153(6)
Zn2 0.0296(7) 0.0318(7) 0.0082(6) 0.0004(5) 0.0010(5) 0.0161(6)
O5 0.033(4) 0.035(4) 0.012(4) -0.002(3) 0.003(3) 0.018(3)
O4 0.034(4) 0.032(4) 0.014(4) 0.003(3) 0.003(3) 0.019(3)
O2 0.037(4) 0.031(4) 0.012(4) -0.003(3) 0.004(3) 0.016(3)
O1 0.040(4) 0.040(5) 0.017(4) -0.002(3) 0.001(3) 0.024(4)
O3 0.059(5) 0.034(4) 0.013(4) -0.003(3) 0.004(3) 0.022(4)
N1 0.028(5) 0.025(5) 0.015(5) 0.001(3) 0.001(4) 0.011(4)
N6 0.034(5) 0.049(6) 0.011(4) 0.002(4) 0.007(4) 0.028(5)
N5 0.036(5) 0.034(4) 0.007(4) -0.001(3) -0.001(3) 0.019(4)
O6 0.036(5) 0.078(6) 0.012(4) 0.005(4) 0.003(3) 0.027(5)
N4 0.040(5) 0.035(5) 0.005(4) -0.003(3) -0.001(3) 0.019(4)
N3 0.052(6) 0.035(5) 0.010(4) -0.004(4) -0.003(4) 0.026(5)
C3 0.031(6) 0.035(6) 0.022(6) -0.003(4) -0.006(4) 0.020(5)
N2 0.037(5) 0.034(5) 0.011(4) 0.001(4) -0.001(4) 0.014(4)
C4 0.030(6) 0.031(6) 0.011(5) 0.001(4) 0.000(4) 0.015(5)
C8 0.030(5) 0.045(5) 0.009(4) -0.001(4) 0.001(4) 0.023(4)
C7 0.032(6) 0.026(5) 0.016(5) 0.009(4) 0.005(4) 0.018(5)
C12 0.038(6) 0.040(6) 0.015(5) 0.009(4) 0.007(4) 0.021(5)
C5 0.040(6) 0.039(6) 0.025(6) -0.004(5) -0.003(5) 0.024(6)
C1 0.040(6) 0.032(6) 0.011(5) 0.000(4) 0.001(4) 0.022(5)
C2 0.036(6) 0.035(6) 0.010(5) -0.002(4) 0.002(4) 0.017(5)
C9 0.034(5) 0.042(5) 0.011(4) 0.002(4) 0.003(4) 0.022(4)
C14 0.018(5) 0.038(6) 0.015(5) -0.006(4) -0.004(4) 0.016(5)
C13 0.039(7) 0.030(6) 0.032(7) -0.006(5) 0.001(5) 0.017(5)
C11 0.045(7) 0.043(7) 0.019(6) -0.005(5) 0.000(5) 0.031(6)
C10 0.029(5) 0.043(5) 0.014(5) -0.006(4) -0.005(4) 0.020(4)
C6 0.051(9) 0.054(9) 0.095(13) 0.005(9) 0.002(9) 0.020(8)

loop_
_atom_type_symbol
_atom_type_description
_atom_type_scat_dispersion_real
_atom_type_scat_dispersion_imag
_atom_type_scat_source
C C 0.0033 0.0016 'International Tables Vol C Tables 4.2.6.8 and 6.1.1.4'
H H 0.0000 0.0000 'International Tables Vol C Tables 4.2.6.8 and 6.1.1.4'
N N 0.0061 0.0033 'International Tables Vol C Tables 4.2.6.8 and 6.1.1.4'
O O 0.0106 0.0060 'International Tables Vol C Tables 4.2.6.8 and 6.1.1.4'
Zn Zn 0.2839 1.4301 'International Tables Vol C Tables 4.2.6.8 and 6.1.1.4'

loop_
_geom_angle_atom_site_label_1
_geom_angle_atom_site_label_2
_geom_angle_atom_site_label_3
_geom_angle
_geom_angle_site_symmetry_1
_geom_angle_site_symmetry_3
_geom_angle_publ_flag
O5 Zn1 N2 112.3(3) 5_655 5_655 ?
O4 Zn1 O5 104.8(3) . 5_655 ?
O4 Zn1 N2 106.3(4) . 5_655 ?
N1 Zn1 O5 102.2(3) . 5_655 ?
N1 Zn1 O4 113.7(3) . . ?
N1 Zn1 N2 117.0(4) . 5_655 ?
O2 Zn2 N5 100.6(3) 6_665 7_544 ?
O2 Zn2 N4 113.6(3) 6_665 3_665 ?
O1 Zn2 O2 105.1(3) . 6_665 ?
O1 Zn2 N5 112.1(3) . 7_544 ?
O1 Zn2 N4 108.1(4) . 3_665 ?
N5 Zn2 N4 116.7(4) 7_544 3_665 ?
C14 O5 Zn1 141.5(7) . 9_664 ?
C14 O4 Zn1 118.6(6) . . ?
C7 O2 Zn2 139.9(7) . 8_644 ?
C7 O1 Zn2 121.0(7) . . ?
N2 N1 Zn1 126.2(7) . . ?
C1 N1 Zn1 126.5(7) . . ?
C1 N1 N2 106.9(8) . . ?
C11 N6 C12 121.0(9) . . ?
N4 N5 Zn2 125.2(7) . 4_455 ?
C10 N5 Zn2 125.6(7) . 4_455 ?
C10 N5 N4 109.0(8) . . ?
N5 N4 Zn2 122.5(7) . 2_655 ?
C8 N4 Zn2 131.1(7) . 2_655 ?
C8 N4 N5 106.3(8) . . ?
C4 N3 C5 123.4(9) . . ?
C1 C3 C4 129.6(10) . . ?
C1 C3 C2 103.7(9) . . ?
C2 C3 C4 126.7(9) . . ?
N1 N2 Zn1 121.2(7) . 9_664 ?
C2 N2 Zn1 130.8(7) . 9_664 ?
C2 N2 N1 108.0(9) . . ?
O3 C4 N3 122.5(10) . . ?
O3 C4 C3 120.8(9) . . ?
N3 C4 C3 116.7(9) . . ?
N4 C8 C9 110.5(9) . . ?
O2 C7 C5 118.0(9) . . ?
O1 C7 O2 126.0(10) . . ?
O1 C7 C5 115.8(9) . . ?
N6 C12 C14 110.1(9) . . ?
N6 C12 C13 110.8(9) . . ?
C14 C12 C13 108.7(9) . . ?
N3 C5 C7 110.0(9) . . ?
N3 C5 C6 113.8(10) . . ?
C7 C5 C6 116.7(11) . . ?
N1 C1 C3 110.7(9) . . ?
N2 C2 C3 110.7(9) . . ?
C8 C9 C11 127.4(9) . . ?
C8 C9 C10 103.8(9) . . ?
C10 C9 C11 128.7(10) . . ?
O5 C14 O4 125.0(10) . . ?
O5 C14 C12 117.7(10) . . ?
O4 C14 C12 117.2(9) . . ?
N6 C11 C9 116.7(9) . . ?
O6 C11 N6 122.4(10) . . ?
O6 C11 C9 120.8(10) . . ?
N5 C10 C9 110.4(9) . . ?
C15 C16 C17 120.0 . . ?
C15 C16 C22 120.8(18) . . ?
C17 C16 C22 119.2(18) . . ?
C16 C15 C20 120.0 . . ?
C15 C20 C19 120.0 . . ?
C15 C20 C21 118.5(11) . . ?
C19 C20 C21 121.2(11) . . ?
C18 C19 C20 120.0 . . ?
C19 C18 C17 120.0 . . ?
C19 C18 C23 127(2) . . ?
C17 C18 C23 113(2) . . ?
C18 C17 C16 120.0 . . ?

loop_
_geom_bond_atom_site_label_1
_geom_bond_atom_site_label_2
_geom_bond_distance
_geom_bond_site_symmetry_2
_geom_bond_publ_flag
Zn1 O5 1.981(7) 5_655 ?
Zn1 O4 1.961(7) . ?
Zn1 N1 1.960(8) . ?
Zn1 N2 1.989(9) 5_655 ?
Zn2 O2 1.964(7) 6_665 ?
Zn2 O1 1.961(8) . ?
Zn2 N5 1.974(9) 7_544 ?
Zn2 N4 1.976(9) 3_665 ?
O5 Zn1 1.981(7) 9_664 ?
O5 C14 1.256(12) . ?
O4 C14 1.262(13) . ?
O2 Zn2 1.964(7) 8_644 ?
O2 C7 1.269(12) . ?
O1 C7 1.252(13) . ?
O3 C4 1.253(12) . ?
N1 N2 1.372(12) . ?
N1 C1 1.345(14) . ?
N6 C12 1.458(14) . ?
N6 C11 1.344(14) . ?
N5 Zn2 1.974(9) 4_455 ?
N5 N4 1.366(11) . ?
N5 C10 1.295(14) . ?
O6 C11 1.243(13) . ?
N4 Zn2 1.976(9) 2_655 ?
N4 C8 1.338(14) . ?
N3 C4 1.326(13) . ?
N3 C5 1.489(14) . ?
C3 C4 1.472(15) . ?
C3 C1 1.369(14) . ?
C3 C2 1.393(15) . ?
N2 Zn1 1.989(9) 9_664 ?
N2 C2 1.316(14) . ?
C8 C9 1.366(15) . ?
C7 C5 1.517(15) . ?
C12 C14 1.519(15) . ?
C12 C13 1.528(16) . ?
C5 C6 1.55(2) . ?
C9 C11 1.488(16) . ?
C9 C10 1.384(14) . ?
C16 C15 1.3900 . ?
C16 C17 1.3900 . ?
C16 C22 1.47(3) . ?
C15 C20 1.3900 . ?
C20 C19 1.3900 . ?
C20 C21 1.47(3) . ?
C19 C18 1.3900 . ?
C18 C17 1.3900 . ?
C18 C23 1.57(3) . ?
